data_4305035
loop_
_publ_author_name
'Jian-Wen Cheng'
'Shou-Tian Zheng'
'Guo-Yu Yang'

_publ_section_title
;
Incorporating Distinct Metal Clusters To Construct Diversity of 3D
Pillared-Layer Lanthanide-Transition-Metal Frameworks
;
_journal_name_full 'Inorganic Chemistry'
_journal_page_first 4930
_journal_page_last 4935
_journal_paper_doi 10.1021/ic800221j
_journal_volume 47
_journal_year 2008
_chemical_formula_sum 'C42 H42 Cu7 I6 N7 O21 Sm2'
_chemical_formula_weight 2487.71
_chemical_name_systematic
; 
 ? 
;
_space_group_IT_number 11
_symmetry_cell_setting monoclinic
_symmetry_space_group_name_Hall '-P 2yb'
_symmetry_space_group_name_H-M 'P 1 21/m 1'
_atom_sites_solution_hydrogens geom
_atom_sites_solution_primary direct
_atom_sites_solution_secondary difmap
_audit_creation_method SHELXL-97
_cell_angle_alpha 90.00
_cell_angle_beta 99.022(3)
_cell_angle_gamma 90.00
_cell_formula_units_Z 2
_cell_length_a 7.0807(5)
_cell_length_b 24.8237(18)
_cell_length_c 18.1874(12)
_cell_measurement_reflns_used 7841
_cell_measurement_temperature 293(2)
_cell_measurement_theta_max 27.4835
_cell_measurement_theta_min 2.4102
_cell_volume 3157.2(4)
_computing_cell_refinement 'CrystalClear (Rigaku Corp., 2000)'
_computing_data_collection 'CrystalClear (Rigaku Corp., 2000)'
_computing_data_reduction 'CrystalClear (Rigaku Corp., 2000)'
_computing_molecular_graphics SHELXTL
_computing_publication_material SHELXTL
_computing_structure_refinement 'SHELXL-97 (Sheldrick, 1997)'
_computing_structure_solution 'SHELXS-97 (Sheldrick, 1990)'
_diffrn_ambient_temperature 293(2)
_diffrn_measured_fraction_theta_full 0.996
_diffrn_measured_fraction_theta_max 0.996
_diffrn_measurement_device_type 'mercury CCD'
_diffrn_measurement_method dtprofit.ref
_diffrn_radiation_monochromator graphite
_diffrn_radiation_source 'fine-focus sealed tube'
_diffrn_radiation_type MoK\a
_diffrn_radiation_wavelength 0.71073
_diffrn_reflns_av_R_equivalents 0.0341
_diffrn_reflns_av_sigmaI/netI 0.0350
_diffrn_reflns_limit_h_max 9
_diffrn_reflns_limit_h_min -9
_diffrn_reflns_limit_k_max 32
_diffrn_reflns_limit_k_min -30
_diffrn_reflns_limit_l_max 22
_diffrn_reflns_limit_l_min -23
_diffrn_reflns_number 24637
_diffrn_reflns_theta_full 27.48
_diffrn_reflns_theta_max 27.48
_diffrn_reflns_theta_min 2.41
_diffrn_standards_decay_% 0
_diffrn_standards_interval_count 0
_diffrn_standards_interval_time .
_diffrn_standards_number 0
_exptl_absorpt_coefficient_mu 7.144
_exptl_absorpt_correction_T_max 1.0000
_exptl_absorpt_correction_T_min 0.6352
_exptl_absorpt_correction_type multi-scan
_exptl_absorpt_process_details 'SADABS (Sheldrick, 1996)'
_exptl_crystal_colour Orange
_exptl_crystal_density_diffrn 2.617
_exptl_crystal_density_method 'not measured'
_exptl_crystal_description Prism
_exptl_crystal_F_000 2312
_exptl_crystal_size_max 0.2000
_exptl_crystal_size_mid 0.1500
_exptl_crystal_size_min 0.1000
_refine_diff_density_max 1.621
_refine_diff_density_min -1.640
_refine_diff_density_rms 0.168
_refine_ls_extinction_method none
_refine_ls_goodness_of_fit_ref 1.117
_refine_ls_hydrogen_treatment constr
_refine_ls_matrix_type full
_refine_ls_number_parameters 409
_refine_ls_number_reflns 7389
_refine_ls_number_restraints 0
_refine_ls_restrained_S_all 1.117
_refine_ls_R_factor_all 0.0521
_refine_ls_R_factor_gt 0.0433
_refine_ls_shift/su_max 0.001
_refine_ls_shift/su_mean 0.000
_refine_ls_structure_factor_coef Fsqd
_refine_ls_weighting_details 'calc w=1/[\s^2^(Fo^2^)+(0.0366P)^2^+12.8119P] where P=(Fo^2^+2Fc^2^)/3'
_refine_ls_weighting_scheme calc
_refine_ls_wR_factor_gt 0.0929
_refine_ls_wR_factor_ref 0.0976
_reflns_number_gt 6457
_reflns_number_total 7389
_reflns_threshold_expression >2sigma(I)
_cod_data_source_file ic800221j-file002_2.cif
_cod_data_source_block 2
_cod_depositor_comments
;
The following automatic conversions were performed:
'_exptl_absorpt_correction_type' value 'Multi-scan' changed to
'multi-scan' according to
'/home/saulius/struct/CIF-dictionaries/cif_core.dic' dictionary named
'cif_core.dic' version 2.4.1 from 2010-06-29.

Automatic conversion script
Id: cif_fix_enum 1527 2010-12-29 10:47:43Z saulius 
;
_cod_database_code 4305035

loop_
_symmetry_equiv_pos_as_xyz
'x, y, z'
'-x, y+1/2, -z'
'-x, -y, -z'
'x, -y-1/2, z'

loop_
_atom_site_label
_atom_site_type_symbol
_atom_site_fract_x
_atom_site_fract_y
_atom_site_fract_z
_atom_site_U_iso_or_equiv
_atom_site_adp_type
_atom_site_occupancy
_atom_site_symmetry_multiplicity
_atom_site_calc_flag
_atom_site_refinement_flags
_atom_site_disorder_assembly
_atom_site_disorder_group
Sm Sm 0.21755(5) 0.402620(12) -0.984331(16) 0.02777(9) Uani 1 1 d . . .
Cu1 Cu -0.24945(15) 0.31649(6) -0.55362(6) 0.0692(4) Uani 1 1 d . . .
Cu2 Cu -0.23019(19) 0.2500 -0.43285(7) 0.0433(3) Uani 1 2 d S . .
Cu3 Cu -0.17511(14) 0.41957(4) -0.43904(5) 0.0445(2) Uani 1 1 d . . .
Cu4 Cu -0.37790(14) 0.50784(4) -0.54483(5) 0.0433(2) Uani 1 1 d . . .
I1 I -0.52586(9) 0.2500 -0.55746(4) 0.03747(15) Uani 1 2 d S . .
I2 I 0.01945(6) 0.329805(16) -0.44317(2) 0.03250(11) Uani 1 1 d . . .
I3 I -0.50937(6) 0.410528(15) -0.52974(2) 0.03148(10) Uani 1 1 d . . .
I4 I 0.0000 0.5000 -0.5000 0.0599(2) Uani 1 2 d S . .
C1 C 0.0529(11) 0.3645(3) -0.8562(4) 0.0402(16) Uani 1 1 d . . .
C2 C -0.0246(10) 0.3522(3) -0.7851(4) 0.0358(15) Uani 1 1 d . . .
C3 C -0.2139(12) 0.3421(4) -0.7844(4) 0.058(2) Uani 1 1 d . . .
H3A H -0.3001 0.3417 -0.8286 0.070 Uiso 1 1 calc R . .
C4 C -0.2761(12) 0.3323(4) -0.7166(4) 0.061(2) Uani 1 1 d . . .
H4A H -0.4053 0.3253 -0.7169 0.073 Uiso 1 1 calc R . .
C5 C 0.0238(11) 0.3432(4) -0.6530(4) 0.055(2) Uani 1 1 d . . .
H5A H 0.1074 0.3441 -0.6082 0.065 Uiso 1 1 calc R . .
C6 C 0.0961(11) 0.3530(4) -0.7171(4) 0.053(2) Uani 1 1 d . . .
H6A H 0.2257 0.3601 -0.7152 0.064 Uiso 1 1 calc R . .
C7 C -0.6362(16) 0.2500 -0.1432(6) 0.039(2) Uani 1 2 d S . .
C8 C -0.5338(14) 0.2500 -0.2122(5) 0.035(2) Uani 1 2 d S . .
C9 C -0.6374(13) 0.2500 -0.2829(5) 0.041(2) Uani 1 2 d S . .
H9A H -0.7703 0.2500 -0.2894 0.049 Uiso 1 2 calc SR . .
C10 C -0.5443(14) 0.2500 -0.3441(5) 0.044(2) Uani 1 2 d S . .
H10A H -0.6173 0.2500 -0.3913 0.053 Uiso 1 2 calc SR . .
C11 C -0.2541(14) 0.2500 -0.2705(5) 0.043(2) Uani 1 2 d S . .
H11A H -0.1213 0.2500 -0.2651 0.052 Uiso 1 2 calc SR . .
C12 C -0.3373(15) 0.2500 -0.2067(6) 0.044(2) Uani 1 2 d S . .
H12A H -0.2610 0.2500 -0.1601 0.053 Uiso 1 2 calc SR . .
C13 C -0.1405(9) 0.4725(3) -0.0965(3) 0.0306(13) Uani 1 1 d . . .
C14 C -0.1455(8) 0.4595(2) -0.1778(3) 0.0256(12) Uani 1 1 d . . .
C15 C -0.1770(10) 0.4996(2) -0.2310(3) 0.0330(14) Uani 1 1 d . . .
H15A H -0.1970 0.5349 -0.2171 0.040 Uiso 1 1 calc R . .
C16 C -0.1788(10) 0.4870(3) -0.3047(4) 0.0351(14) Uani 1 1 d . . .
H16A H -0.1968 0.5147 -0.3395 0.042 Uiso 1 1 calc R . .
C17 C -0.1281(10) 0.3988(2) -0.2774(4) 0.0326(14) Uani 1 1 d . . .
H17A H -0.1121 0.3637 -0.2930 0.039 Uiso 1 1 calc R . .
C18 C -0.1211(9) 0.4075(2) -0.2024(3) 0.0310(13) Uani 1 1 d . . .
H18A H -0.1004 0.3790 -0.1688 0.037 Uiso 1 1 calc R . .
C19 C -0.3264(9) 0.5669(3) -0.8775(3) 0.0333(14) Uani 1 1 d . . .
C20 C -0.3454(8) 0.5521(3) -0.7987(3) 0.0282(13) Uani 1 1 d . . .
C21 C -0.3243(10) 0.5000(3) -0.7738(3) 0.0356(15) Uani 1 1 d . . .
H21A H -0.3024 0.4724 -0.8060 0.043 Uiso 1 1 calc R . .
C22 C -0.3360(10) 0.4890(3) -0.7003(4) 0.0386(15) Uani 1 1 d . . .
H22A H -0.3192 0.4537 -0.6835 0.046 Uiso 1 1 calc R . .
C23 C -0.3894(10) 0.5775(3) -0.6763(4) 0.0355(15) Uani 1 1 d . . .
H23A H -0.4126 0.6043 -0.6432 0.043 Uiso 1 1 calc R . .
C24 C -0.3761(10) 0.5918(3) -0.7485(4) 0.0369(15) Uani 1 1 d . . .
H24A H -0.3875 0.6276 -0.7632 0.044 Uiso 1 1 calc R . .
N1 N -0.1605(8) 0.3325(3) -0.6513(3) 0.0429(14) Uani 1 1 d . . .
N2 N -0.3514(11) 0.2500 -0.3386(4) 0.0335(17) Uani 1 2 d S . .
N3 N -0.1559(8) 0.4367(2) -0.3288(3) 0.0316(11) Uani 1 1 d . . .
N4 N -0.3706(7) 0.5272(2) -0.6521(3) 0.0333(12) Uani 1 1 d . . .
O1 O -0.0605(8) 0.3737(3) -0.9141(3) 0.0583(15) Uani 1 1 d . . .
OW1 O 0.4404(11) 0.3215(2) -0.9654(3) 0.076(2) Uani 1 1 d . . .
O2 O 0.2310(8) 0.3664(2) -0.8536(3) 0.0548(14) Uani 1 1 d . . .
OW2 O 0.5564(7) 0.4281(2) -0.9428(3) 0.0446(12) Uani 1 1 d . . .
O3 O -0.8099(11) 0.2500 -0.1528(5) 0.060(2) Uani 1 2 d S . .
OW3 O 0.0583(10) 0.3206(2) -1.0454(4) 0.0684(18) Uani 1 1 d . . .
O4 O -0.5314(12) 0.2500 -0.0816(4) 0.0494(18) Uani 1 2 d S . .
OW4 O -0.167(2) 0.2500 -0.9825(12) 0.078(6) Uani 0.50 2 d SP . .
O5 O -0.2070(7) 0.51732(18) -0.0817(2) 0.0397(11) Uani 1 1 d . . .
OW5 O 0.3721(19) 0.2500 -0.8417(7) 0.033(3) Uani 0.50 2 d SP . .
O6 O -0.0747(7) 0.43776(18) -0.0497(2) 0.0377(11) Uani 1 1 d . . .
O7 O -0.3021(7) 0.52971(18) -0.9226(2) 0.0382(11) Uani 1 1 d . . .
O8 O -0.3267(8) 0.61494(19) -0.8957(3) 0.0445(12) Uani 1 1 d . . .

loop_
_atom_site_aniso_label
_atom_site_aniso_U_11
_atom_site_aniso_U_22
_atom_site_aniso_U_33
_atom_site_aniso_U_23
_atom_site_aniso_U_13
_atom_site_aniso_U_12
Sm 0.0399(2) 0.02597(16) 0.01900(15) 0.00212(11) 0.00954(13) 0.00454(13)
Cu1 0.0489(6) 0.1269(10) 0.0324(5) 0.0209(6) 0.0079(4) -0.0316(6)
Cu2 0.0478(7) 0.0467(7) 0.0407(7) 0.000 0.0234(6) 0.000
Cu3 0.0561(6) 0.0509(5) 0.0265(4) -0.0022(4) 0.0062(4) -0.0002(4)
Cu4 0.0562(6) 0.0494(5) 0.0275(4) 0.0020(4) 0.0165(4) -0.0069(4)
I1 0.0356(3) 0.0307(3) 0.0466(4) 0.000 0.0081(3) 0.000
I2 0.0355(2) 0.0294(2) 0.0328(2) -0.00247(15) 0.00628(18) -0.00294(16)
I3 0.0305(2) 0.0279(2) 0.0358(2) -0.00182(16) 0.00447(17) 0.00056(16)
I4 0.0287(3) 0.0654(5) 0.0851(6) 0.0481(4) 0.0077(4) 0.0008(3)
C1 0.062(5) 0.036(3) 0.024(3) 0.008(3) 0.011(3) 0.005(3)
C2 0.045(4) 0.039(3) 0.026(3) 0.007(3) 0.013(3) 0.000(3)
C3 0.049(5) 0.095(7) 0.029(4) 0.009(4) 0.001(3) -0.016(5)
C4 0.037(4) 0.112(8) 0.033(4) 0.009(4) 0.000(3) -0.022(5)
C5 0.043(4) 0.097(6) 0.024(4) 0.012(4) 0.007(3) -0.009(4)
C6 0.040(4) 0.089(6) 0.035(4) 0.019(4) 0.017(3) -0.003(4)
C7 0.051(6) 0.036(5) 0.034(5) 0.000 0.017(5) 0.000
C8 0.049(6) 0.027(4) 0.034(5) 0.000 0.022(4) 0.000
C9 0.024(5) 0.067(7) 0.032(5) 0.000 0.008(4) 0.000
C10 0.035(5) 0.072(7) 0.026(5) 0.000 0.004(4) 0.000
C11 0.027(5) 0.072(7) 0.032(5) 0.000 0.007(4) 0.000
C12 0.042(6) 0.060(6) 0.029(5) 0.000 0.005(4) 0.000
C13 0.030(3) 0.037(3) 0.025(3) -0.005(2) 0.005(3) -0.003(3)
C14 0.022(3) 0.030(3) 0.025(3) -0.001(2) 0.003(2) 0.005(2)
C15 0.045(4) 0.025(3) 0.028(3) -0.003(2) 0.003(3) 0.005(3)
C16 0.043(4) 0.031(3) 0.031(3) 0.000(3) 0.005(3) 0.002(3)
C17 0.043(4) 0.027(3) 0.028(3) -0.006(2) 0.008(3) 0.002(3)
C18 0.039(4) 0.029(3) 0.024(3) 0.000(2) 0.003(3) 0.004(3)
C19 0.032(3) 0.045(4) 0.025(3) 0.009(3) 0.010(3) -0.003(3)
C20 0.021(3) 0.042(3) 0.022(3) 0.001(2) 0.005(2) -0.006(3)
C21 0.045(4) 0.037(3) 0.027(3) 0.003(3) 0.013(3) 0.007(3)
C22 0.049(4) 0.037(3) 0.031(4) 0.007(3) 0.011(3) 0.008(3)
C23 0.038(4) 0.045(4) 0.026(3) -0.003(3) 0.012(3) -0.007(3)
C24 0.044(4) 0.039(4) 0.029(3) 0.000(3) 0.012(3) -0.009(3)
N1 0.040(3) 0.065(4) 0.026(3) 0.010(3) 0.011(3) -0.012(3)
N2 0.035(4) 0.030(4) 0.039(4) 0.000 0.018(4) 0.000
N3 0.033(3) 0.038(3) 0.025(3) -0.003(2) 0.007(2) 0.001(2)
N4 0.031(3) 0.047(3) 0.024(3) 0.002(2) 0.011(2) -0.001(2)
O1 0.061(4) 0.088(4) 0.028(3) 0.013(3) 0.012(3) 0.006(3)
OW1 0.120(6) 0.048(3) 0.053(4) -0.005(3) -0.004(4) 0.036(4)
O2 0.051(3) 0.081(4) 0.037(3) 0.015(3) 0.021(3) 0.005(3)
OW2 0.038(3) 0.049(3) 0.046(3) -0.003(2) 0.004(2) 0.000(2)
O3 0.045(5) 0.090(6) 0.053(5) 0.000 0.031(4) 0.000
OW3 0.090(5) 0.039(3) 0.086(5) -0.018(3) 0.040(4) -0.010(3)
O4 0.068(5) 0.050(4) 0.032(4) 0.000 0.014(4) 0.000
OW4 0.026(8) 0.084(13) 0.136(18) 0.000 0.050(10) 0.000
O5 0.058(3) 0.034(2) 0.027(2) -0.0095(18) 0.007(2) 0.008(2)
OW5 0.060(9) 0.008(5) 0.032(7) 0.000 0.008(6) 0.000
O6 0.048(3) 0.039(2) 0.025(2) 0.0026(18) 0.002(2) 0.007(2)
O7 0.055(3) 0.039(2) 0.023(2) -0.0002(18) 0.013(2) -0.003(2)
O8 0.067(3) 0.036(3) 0.034(3) 0.005(2) 0.018(2) 0.000(2)

loop_
_atom_type_symbol
_atom_type_description
_atom_type_scat_dispersion_real
_atom_type_scat_dispersion_imag
_atom_type_scat_source
C C 0.0033 0.0016 'International Tables Vol C Tables 4.2.6.8 and 6.1.1.4'
H H 0.0000 0.0000 'International Tables Vol C Tables 4.2.6.8 and 6.1.1.4'
N N 0.0061 0.0033 'International Tables Vol C Tables 4.2.6.8 and 6.1.1.4'
O O 0.0106 0.0060 'International Tables Vol C Tables 4.2.6.8 and 6.1.1.4'
Cu Cu 0.3201 1.2651 'International Tables Vol C Tables 4.2.6.8 and 6.1.1.4'
I I -0.4742 1.8119 'International Tables Vol C Tables 4.2.6.8 and 6.1.1.4'
Sm Sm -0.1638 3.4418 'International Tables Vol C Tables 4.2.6.8 and 6.1.1.4'

loop_
_geom_angle_atom_site_label_1
_geom_angle_atom_site_label_2
_geom_angle_atom_site_label_3
_geom_angle
_geom_angle_site_symmetry_1
_geom_angle_site_symmetry_3
_geom_angle_publ_flag
O5 Sm O6 81.35(16) 3_564 1_554 ?
O5 Sm O8 130.33(16) 3_564 3_563 ?
O6 Sm O8 89.51(16) 1_554 3_563 ?
O5 Sm OW2 74.56(17) 3_564 . ?
O6 Sm OW2 141.32(16) 1_554 . ?
O8 Sm OW2 83.78(17) 3_563 . ?
O5 Sm OW3 151.00(19) 3_564 . ?
O6 Sm OW3 77.3(2) 1_554 . ?
O8 Sm OW3 69.21(18) 3_563 . ?
OW2 Sm OW3 133.58(19) . . ?
O5 Sm O7 78.92(15) 3_564 3_563 ?
O6 Sm O7 72.57(16) 1_554 3_563 ?
O8 Sm O7 51.95(14) 3_563 3_563 ?
OW2 Sm O7 73.41(16) . 3_563 ?
OW3 Sm O7 112.45(18) . 3_563 ?
O5 Sm O2 79.53(18) 3_564 . ?
O6 Sm O2 120.04(16) 1_554 . ?
O8 Sm O2 142.95(17) 3_563 . ?
OW2 Sm O2 84.99(17) . . ?
OW3 Sm O2 94.4(2) . . ?
O7 Sm O2 152.80(18) 3_563 . ?
O5 Sm OW1 132.36(19) 3_564 . ?
O6 Sm OW1 145.81(19) 1_554 . ?
O8 Sm OW1 72.93(18) 3_563 . ?
OW2 Sm OW1 67.1(2) . . ?
OW3 Sm OW1 69.1(2) . . ?
O7 Sm OW1 114.2(2) 3_563 . ?
O2 Sm OW1 70.16(19) . . ?
O5 Sm O1 83.94(18) 3_564 . ?
O6 Sm O1 71.48(16) 1_554 . ?
O8 Sm O1 138.58(18) 3_563 . ?
OW2 Sm O1 133.54(17) . . ?
OW3 Sm O1 70.82(19) . . ?
O7 Sm O1 142.01(17) 3_563 . ?
O2 Sm O1 50.39(17) . . ?
OW1 Sm O1 102.4(2) . . ?
O5 Sm C19 105.28(18) 3_564 3_563 ?
O6 Sm C19 78.24(17) 1_554 3_563 ?
O8 Sm C19 25.73(17) 3_563 3_563 ?
OW2 Sm C19 79.51(18) . 3_563 ?
OW3 Sm C19 89.4(2) . 3_563 ?
O7 Sm C19 26.39(16) 3_563 3_563 ?
O2 Sm C19 161.72(18) . 3_563 ?
OW1 Sm C19 94.7(2) . 3_563 ?
O1 Sm C19 146.64(18) . 3_563 ?
O5 Sm C1 79.39(18) 3_564 . ?
O6 Sm C1 95.32(19) 1_554 . ?
O8 Sm C1 150.26(17) 3_563 . ?
OW2 Sm C1 109.12(19) . . ?
OW3 Sm C1 83.2(2) . . ?
O7 Sm C1 156.51(17) 3_563 . ?
O2 Sm C1 25.34(18) . . ?
OW1 Sm C1 87.3(2) . . ?
O1 Sm C1 25.14(18) . . ?
C19 Sm C1 171.2(2) 3_563 . ?
N1 Cu1 I1 116.59(18) . . ?
N1 Cu1 I2 111.65(18) . . ?
I1 Cu1 I2 125.24(4) . . ?
N1 Cu1 Cu2 147.6(2) . . ?
I1 Cu1 Cu2 64.73(4) . . ?
I2 Cu1 Cu2 60.72(4) . . ?
N1 Cu1 I3 104.73(19) . . ?
I1 Cu1 I3 91.24(4) . . ?
I2 Cu1 I3 100.40(4) . . ?
Cu2 Cu1 I3 107.66(4) . . ?
N2 Cu2 I2 115.41(14) . . ?
N2 Cu2 I2 115.41(14) . 4_565 ?
I2 Cu2 I2 95.27(4) . 4_565 ?
N2 Cu2 Cu1 134.64(13) . 4_565 ?
I2 Cu2 Cu1 109.89(5) . 4_565 ?
I2 Cu2 Cu1 56.50(3) 4_565 4_565 ?
N2 Cu2 Cu1 134.64(13) . . ?
I2 Cu2 Cu1 56.50(3) . . ?
I2 Cu2 Cu1 109.89(5) 4_565 . ?
Cu1 Cu2 Cu1 74.28(7) 4_565 . ?
N2 Cu2 I1 108.5(2) . . ?
I2 Cu2 I1 110.89(4) . . ?
I2 Cu2 I1 110.89(4) 4_565 . ?
Cu1 Cu2 I1 54.55(4) 4_565 . ?
Cu1 Cu2 I1 54.55(4) . . ?
N3 Cu3 I2 104.55(15) . . ?
N3 Cu3 I3 122.82(15) . . ?
I2 Cu3 I3 109.18(3) . . ?
N3 Cu3 I4 106.77(15) . . ?
I2 Cu3 I4 109.96(3) . . ?
I3 Cu3 I4 103.27(3) . . ?
N4 Cu4 Cu4 140.07(16) . 3_464 ?
N4 Cu4 I3 112.63(16) . . ?
Cu4 Cu4 I3 60.74(3) 3_464 . ?
N4 Cu4 I3 111.75(16) . 3_464 ?
Cu4 Cu4 I3 60.26(4) 3_464 3_464 ?
I3 Cu4 I3 120.99(3) . 3_464 ?
N4 Cu4 I4 97.79(15) . . ?
Cu4 Cu4 I4 122.14(5) 3_464 . ?
I3 Cu4 I4 104.81(3) . . ?
I3 Cu4 I4 105.57(3) 3_464 . ?
Cu1 I1 Cu1 80.56(7) . 4_565 ?
Cu1 I1 Cu2 60.73(3) . . ?
Cu1 I1 Cu2 60.73(3) 4_565 . ?
Cu1 I2 Cu3 78.66(4) . . ?
Cu1 I2 Cu2 62.79(4) . . ?
Cu3 I2 Cu2 105.68(3) . . ?
Cu4 I3 Cu4 59.01(3) . 3_464 ?
Cu4 I3 Cu3 72.08(3) . . ?
Cu4 I3 Cu3 85.87(3) 3_464 . ?
Cu4 I3 Cu1 117.35(3) . . ?
Cu4 I3 Cu1 154.53(3) 3_464 . ?
Cu3 I3 Cu1 69.89(3) . . ?
Cu4 I4 Cu4 180.00(4) . 3_564 ?
Cu4 I4 Cu3 71.05(3) . . ?
Cu4 I4 Cu3 108.95(3) 3_564 . ?
Cu4 I4 Cu3 108.95(3) . 3_564 ?
Cu4 I4 Cu3 71.05(3) 3_564 3_564 ?
Cu3 I4 Cu3 180.00(3) . 3_564 ?
O1 C1 O2 122.5(6) . . ?
O1 C1 C2 119.3(7) . . ?
O2 C1 C2 118.2(6) . . ?
O1 C1 Sm 63.2(4) . . ?
O2 C1 Sm 59.6(3) . . ?
C2 C1 Sm 172.1(5) . . ?
C3 C2 C6 117.6(6) . . ?
C3 C2 C1 122.2(7) . . ?
C6 C2 C1 120.2(6) . . ?
C2 C3 C4 119.1(7) . . ?
N1 C4 C3 123.6(7) . . ?
N1 C5 C6 123.6(7) . . ?
C5 C6 C2 119.8(7) . . ?
O3 C7 O4 125.2(9) . . ?
O3 C7 C8 118.5(10) . . ?
O4 C7 C8 116.3(9) . . ?
C9 C8 C12 116.8(8) . . ?
C9 C8 C7 120.6(9) . . ?
C12 C8 C7 122.5(9) . . ?
C8 C9 C10 120.1(9) . . ?
N2 C10 C9 123.0(9) . . ?
N2 C11 C12 124.0(9) . . ?
C8 C12 C11 119.8(10) . . ?
O6 C13 O5 125.4(6) . . ?
O6 C13 C14 117.9(5) . . ?
O5 C13 C14 116.6(5) . . ?
C15 C14 C18 117.3(5) . . ?
C15 C14 C13 120.6(5) . . ?
C18 C14 C13 122.0(5) . . ?
C16 C15 C14 119.7(6) . . ?
N3 C16 C15 123.2(6) . . ?
N3 C17 C18 124.8(6) . . ?
C17 C18 C14 118.6(6) . . ?
O8 C19 O7 121.5(6) . . ?
O8 C19 C20 119.6(6) . . ?
O7 C19 C20 118.8(6) . . ?
O8 C19 Sm 59.7(3) . 3_563 ?
O7 C19 Sm 62.4(3) . 3_563 ?
C20 C19 Sm 169.4(4) . 3_563 ?
C21 C20 C24 118.3(6) . . ?
C21 C20 C19 121.5(6) . . ?
C24 C20 C19 120.1(6) . . ?
C20 C21 C22 119.1(6) . . ?
N4 C22 C21 122.6(6) . . ?
N4 C23 C24 122.8(6) . . ?
C23 C24 C20 119.2(6) . . ?
C4 N1 C5 116.4(6) . . ?
C4 N1 Cu1 123.5(5) . . ?
C5 N1 Cu1 120.1(5) . . ?
C11 N2 C10 116.3(8) . . ?
C11 N2 Cu2 124.3(6) . . ?
C10 N2 Cu2 119.4(7) . . ?
C17 N3 C16 116.3(5) . . ?
C17 N3 Cu3 122.0(4) . . ?
C16 N3 Cu3 121.6(4) . . ?
C23 N4 C22 118.0(5) . . ?
C23 N4 Cu4 122.0(4) . . ?
C22 N4 Cu4 119.9(4) . . ?
C1 O1 Sm 91.6(4) . . ?
C1 O2 Sm 95.1(4) . . ?
C13 O5 Sm 155.7(4) . 3_564 ?
C13 O6 Sm 142.6(4) . 1_556 ?
C19 O7 Sm 91.2(4) . 3_563 ?
C19 O8 Sm 94.6(4) . 3_563 ?

loop_
_geom_bond_atom_site_label_1
_geom_bond_atom_site_label_2
_geom_bond_distance
_geom_bond_site_symmetry_2
_geom_bond_publ_flag
Sm O5 2.329(4) 3_564 ?
Sm O6 2.384(5) 1_554 ?
Sm O8 2.464(4) 3_563 ?
Sm OW2 2.481(5) . ?
Sm OW3 2.501(6) . ?
Sm O7 2.522(4) 3_563 ?
Sm O2 2.530(5) . ?
Sm OW1 2.549(6) . ?
Sm O1 2.610(5) . ?
Sm C19 2.845(6) 3_563 ?
Sm C1 2.922(6) . ?
Cu1 N1 2.015(5) . ?
Cu1 I1 2.5528(12) . ?
Cu1 I2 2.5632(12) . ?
Cu1 Cu2 2.7337(15) . ?
Cu1 I3 3.0457(15) . ?
Cu2 N2 2.034(7) . ?
Cu2 I2 2.6811(9) . ?
Cu2 I2 2.6811(9) 4_565 ?
Cu2 Cu1 2.7337(15) 4_565 ?
Cu2 I1 2.8339(16) . ?
Cu3 N3 2.032(5) . ?
Cu3 I2 2.6271(10) . ?
Cu3 I3 2.6737(11) . ?
Cu3 I4 2.6802(9) . ?
Cu4 N4 2.018(5) . ?
Cu4 Cu4 2.5854(16) 3_464 ?
Cu4 I3 2.6186(10) . ?
Cu4 I3 2.6311(10) 3_464 ?
Cu4 I4 2.6792(10) . ?
I1 Cu1 2.5528(12) 4_565 ?
I3 Cu4 2.6311(10) 3_464 ?
I4 Cu4 2.6792(10) 3_564 ?
I4 Cu3 2.6802(9) 3_564 ?
C1 O1 1.242(8) . ?
C1 O2 1.255(9) . ?
C1 C2 1.513(8) . ?
C2 C3 1.366(10) . ?
C2 C6 1.388(10) . ?
C3 C4 1.396(10) . ?
C4 N1 1.333(9) . ?
C5 N1 1.337(9) . ?
C5 C6 1.366(9) . ?
C7 O3 1.215(13) . ?
C7 O4 1.243(12) . ?
C7 C8 1.544(12) . ?
C8 C9 1.377(14) . ?
C8 C12 1.380(14) . ?
C9 C10 1.380(13) . ?
C10 N2 1.353(12) . ?
C11 N2 1.320(12) . ?
C11 C12 1.381(13) . ?
C13 O6 1.249(7) . ?
C13 O5 1.253(7) . ?
C13 C14 1.509(8) . ?
C14 C15 1.381(8) . ?
C14 C18 1.386(8) . ?
C15 C16 1.374(9) . ?
C16 N3 1.342(8) . ?
C17 N3 1.320(8) . ?
C17 C18 1.373(8) . ?
C19 O8 1.239(8) . ?
C19 O7 1.265(8) . ?
C19 C20 1.505(8) . ?
C19 Sm 2.845(6) 3_563 ?
C20 C21 1.371(8) . ?
C20 C24 1.383(9) . ?
C21 C22 1.380(9) . ?
C22 N4 1.340(8) . ?
C23 N4 1.322(8) . ?
C23 C24 1.377(8) . ?
O5 Sm 2.329(4) 3_564 ?
O6 Sm 2.384(5) 1_556 ?
O7 Sm 2.522(4) 3_563 ?
O8 Sm 2.464(4) 3_563 ?
